data_1512847
loop_
_publ_author_name
'Saugata Konar'
'Atanu Jana'
'Kinsuk Das'
'Sangita Ray'
'Sudipta Chatterjee'
'Susanta Kumar Kar'

_publ_section_title
;
 Three new 1D Cu(II) coordination polymers and a binuclear Cu(II) complex
 of two pyrazole derived Schiff base ligands: Heterocyclic ring
 substitution and anion dependent structural variations - Spectral studies
;
_journal_name_full
;
Inorganica Chimica Acta
;
_journal_page_first 1
_journal_page_last 10
_journal_paper_doi 10.1016/j.ica.2012.10.013
_journal_volume 395
_journal_year 2013
_chemical_formula_moiety 'C13 H13 Cl Cu N4 O8, H2 O'
_chemical_formula_sum 'C13 H13 Cl Cu N4 O8'
_chemical_formula_weight 452.27
_space_group_IT_number 73
_symmetry_cell_setting orthorhombic
_symmetry_space_group_name_Hall '-I 2a 2b'
_symmetry_space_group_name_H-M 'I c a b'
_atom_sites_solution_hydrogens geom
_atom_sites_solution_primary direct
_atom_sites_solution_secondary difmap
_cell_angle_alpha 90.00
_cell_angle_beta 90.00
_cell_angle_gamma 90.00
_cell_formula_units_Z 16
_cell_length_a 12.6415(16)
_cell_length_b 21.044(3)
_cell_length_c 28.970(4)
_cell_measurement_reflns_used 64636
_cell_measurement_temperature 150(2)
_cell_measurement_theta_max 31.3
_cell_measurement_theta_min 1.4
_cell_volume 7706.8(18)
_computing_cell_refinement 'Bruker SMART'
_computing_data_collection 'Bruker SMART'
_computing_data_reduction 'Bruker SAINT'
_computing_molecular_graphics 'Ortep-3 for Windows (Farrugia, 1997)'
_computing_publication_material 'WINGX V1.80.05'
_computing_structure_refinement 'SHELXL-97 (Sheldrick, 1997)'
_computing_structure_solution 'SHELXS-97 (Sheldrick, 1990)'
_diffrn_ambient_temperature 150(2)
_diffrn_measured_fraction_theta_full 0.989
_diffrn_measured_fraction_theta_max 0.989
_diffrn_measurement_device_type 'CCD area detector'
_diffrn_measurement_method 'phi and omega scans'
_diffrn_radiation_monochromator graphite
_diffrn_radiation_source 'fine-focus sealed tube'
_diffrn_radiation_type MoK\a
_diffrn_radiation_wavelength 0.71073
_diffrn_reflns_av_R_equivalents 0.0358
_diffrn_reflns_av_sigmaI/netI 0.0215
_diffrn_reflns_limit_h_max 17
_diffrn_reflns_limit_h_min -18
_diffrn_reflns_limit_k_max 30
_diffrn_reflns_limit_k_min -29
_diffrn_reflns_limit_l_max 42
_diffrn_reflns_limit_l_min -38
_diffrn_reflns_number 64636
_diffrn_reflns_theta_full 31.33
_diffrn_reflns_theta_max 31.33
_diffrn_reflns_theta_min 1.41
_exptl_absorpt_coefficient_mu 1.477
_exptl_absorpt_correction_T_max 0.8544
_exptl_absorpt_correction_T_min 0.8199
_exptl_absorpt_correction_type empirical
_exptl_absorpt_process_details SADABS
_exptl_crystal_colour Green
_exptl_crystal_density_diffrn 1.700
_exptl_crystal_density_method 'not measured'
_exptl_crystal_description Rectangular
_exptl_crystal_F_000 4014
_exptl_crystal_size_max 0.14
_exptl_crystal_size_mid 0.12
_exptl_crystal_size_min 0.11
_refine_diff_density_max 0.891
_refine_diff_density_min -0.704
_refine_diff_density_rms 0.089
_refine_ls_extinction_method none
_refine_ls_goodness_of_fit_ref 1.065
_refine_ls_hydrogen_treatment mixed
_refine_ls_matrix_type full
_refine_ls_number_parameters 261
_refine_ls_number_reflns 6268
_refine_ls_number_restraints 2
_refine_ls_restrained_S_all 1.065
_refine_ls_R_factor_all 0.0539
_refine_ls_R_factor_gt 0.0434
_refine_ls_shift/su_max 0.011
_refine_ls_shift/su_mean 0.000
_refine_ls_structure_factor_coef Fsqd
_refine_ls_weighting_details 'calc w=1/[\s^2^(Fo^2^)+(0.0666P)^2^+9.5242P] where P=(Fo^2^+2Fc^2^)/3'
_refine_ls_weighting_scheme calc
_refine_ls_wR_factor_gt 0.1208
_refine_ls_wR_factor_ref 0.1261
_reflns_number_gt 5021
_reflns_number_total 6268
_reflns_threshold_expression >2\s(I)
_cod_data_source_file ICA-2013-395-1-10-5.cif
_cod_data_source_block sk34
_cod_depositor_comments
;
The following automatic conversions were performed:

'_symmetry_cell_setting' value 'Orthorhombic' changed to
'orthorhombic' according to the built-in table from CIF Core
dictionary named 'cif_core.dic' version 2.4.1 from
2010-06-29.

'_exptl_absorpt_correction_type' value 'Empirical'
changed to 'empirical' according to the built-in table from CIF Core
dictionary named 'cif_core.dic' version 2.4.1 from 2010-06-29.

Automatic conversion script
Id: cif_fix_values 1891 2012-01-12 08:04:46Z andrius 
;
_cod_original_cell_volume 7706.9(17)
_cod_original_sg_symbol_H-M Icab
_cod_database_code 1512847

loop_
_symmetry_equiv_pos_as_xyz
'x, y, z'
'-x+1/2, -y, z'
'x, -y+1/2, -z'
'-x, y, -z+1/2'
'x+1/2, y+1/2, z+1/2'
'-x+1, -y+1/2, z+1/2'
'x+1/2, -y+1, -z+1/2'
'-x+1/2, y+1/2, -z+1'
'-x, -y, -z'
'x-1/2, y, -z'
'-x, y-1/2, z'
'x, -y, z-1/2'
'-x+1/2, -y+1/2, -z+1/2'
'x, y+1/2, -z+1/2'
'-x+1/2, y, z+1/2'
'x+1/2, -y+1/2, z'

loop_
_atom_site_label
_atom_site_type_symbol
_atom_site_fract_x
_atom_site_fract_y
_atom_site_fract_z
_atom_site_U_iso_or_equiv
_atom_site_adp_type
_atom_site_occupancy
_atom_site_symmetry_multiplicity
_atom_site_calc_flag
_atom_site_refinement_flags
Cu1 Cu 0.73894(2) 0.215853(11) 0.166809(8) 0.02819(9) Uani 1 1 d .
Cl1 Cl 0.96213(4) 0.31658(3) 0.14443(2) 0.04238(14) Uani 1 1 d .
O1 O 0.79619(13) 0.17234(7) 0.01259(5) 0.0360(3) Uani 1 1 d .
O2 O 0.67962(13) 0.29181(7) 0.19242(5) 0.0338(3) Uani 1 1 d .
O4 O 0.75169(15) 0.17080(8) 0.22531(5) 0.0374(3) Uani 1 1 d .
O3 O 0.61971(19) 0.38719(8) 0.17206(6) 0.0537(5) Uani 1 1 d .
N1 N 0.84055(14) 0.09233(8) 0.15345(6) 0.0308(3) Uani 1 1 d D
O6 O 0.88854(16) 0.36789(9) 0.14505(8) 0.0579(5) Uani 1 1 d .
O8 O 1.06048(15) 0.33663(10) 0.16343(9) 0.0636(6) Uani 1 1 d .
N3 N 0.73918(14) 0.24162(8) 0.06427(5) 0.0288(3) Uani 1 1 d D
N4 N 0.71288(13) 0.26146(7) 0.10773(5) 0.0250(3) Uani 1 1 d .
N2 N 0.80078(13) 0.14519(7) 0.13415(5) 0.0268(3) Uani 1 1 d .
C5 C 0.77997(15) 0.18381(9) 0.05316(6) 0.0257(3) Uani 1 1 d .
C4 C 0.80663(15) 0.13598(9) 0.08858(6) 0.0262(3) Uani 1 1 d .
C3 C 0.84942(19) 0.07658(10) 0.07928(7) 0.0365(4) Uani 1 1 d .
H3 H 0.8606 0.0584 0.0504 0.044 Uiso 1 1 calc R
C7 C 0.66604(15) 0.31531(8) 0.11276(6) 0.0273(3) Uani 1 1 d .
C8 C 0.63089(16) 0.35610(9) 0.07436(7) 0.0305(4) Uani 1 1 d .
C6 C 0.65272(18) 0.33459(10) 0.16289(7) 0.0325(4) Uani 1 1 d .
C2 C 0.87189(18) 0.05008(9) 0.12162(7) 0.0350(4) Uani 1 1 d .
C9 C 0.56712(17) 0.32997(10) 0.03979(7) 0.0349(4) Uani 1 1 d .
H9 H 0.5442 0.2881 0.0421 0.042 Uiso 1 1 calc R
O5 O 0.9210(2) 0.26722(13) 0.17329(12) 0.0951(11) Uani 1 1 d .
C10 C 0.53821(19) 0.36661(13) 0.00212(8) 0.0438(5) Uani 1 1 d .
H10 H 0.4963 0.3494 -0.0211 0.053 Uiso 1 1 calc R
C13 C 0.6615(2) 0.41919(11) 0.07174(9) 0.0427(5) Uani 1 1 d .
H13 H 0.7022 0.4372 0.0951 0.051 Uiso 1 1 calc R
C11 C 0.5717(2) 0.42849(13) -0.00070(9) 0.0496(6) Uani 1 1 d .
H11 H 0.5541 0.4526 -0.0265 0.060 Uiso 1 1 calc R
O7 O 0.9707(3) 0.2910(2) 0.10092(12) 0.1276(15) Uani 1 1 d .
C12 C 0.6310(2) 0.45535(12) 0.03398(10) 0.0528(6) Uani 1 1 d .
H12 H 0.6507 0.4978 0.0321 0.063 Uiso 1 1 calc R
C1 C 0.9221(3) -0.01133(12) 0.13489(9) 0.0562(7) Uani 1 1 d .
H1A H 0.9976 -0.0073 0.1332 0.084 Uiso 1 1 calc R
H1B H 0.8990 -0.0441 0.1142 0.084 Uiso 1 1 calc R
H1C H 0.9019 -0.0221 0.1659 0.084 Uiso 1 1 calc R
H4A H 0.696(4) 0.142(2) 0.2313(15) 0.109(15) Uiso 1 1 d .
H4B H 0.785(3) 0.1880(15) 0.2455(12) 0.051(8) Uiso 1 1 d .
H3N H 0.7407(19) 0.2696(11) 0.0426(8) 0.033(6) Uiso 1 1 d D
H1N H 0.844(3) 0.0881(16) 0.1825(6) 0.062(9) Uiso 1 1 d D

loop_
_atom_site_aniso_label
_atom_site_aniso_U_11
_atom_site_aniso_U_22
_atom_site_aniso_U_33
_atom_site_aniso_U_23
_atom_site_aniso_U_13
_atom_site_aniso_U_12
Cu1 0.04325(15) 0.02349(13) 0.01785(12) -0.00039(7) -0.00157(8) 0.00687(9)
Cl1 0.0414(3) 0.0381(3) 0.0476(3) -0.0076(2) -0.0037(2) 0.0037(2)
O1 0.0508(8) 0.0368(8) 0.0203(6) -0.0020(5) 0.0009(6) 0.0112(6)
O2 0.0511(9) 0.0285(7) 0.0218(6) -0.0025(5) -0.0007(6) 0.0089(6)
O4 0.0588(10) 0.0332(8) 0.0201(7) 0.0031(6) -0.0048(6) -0.0005(7)
O3 0.0903(14) 0.0357(9) 0.0352(8) -0.0069(7) -0.0021(9) 0.0249(9)
N1 0.0432(9) 0.0253(8) 0.0239(7) 0.0035(6) -0.0029(7) 0.0070(6)
O6 0.0480(10) 0.0457(10) 0.0802(14) -0.0061(10) -0.0101(10) 0.0102(8)
O8 0.0375(9) 0.0439(10) 0.1095(18) -0.0025(10) -0.0138(10) -0.0040(8)
N3 0.0441(9) 0.0243(8) 0.0179(6) 0.0018(5) 0.0008(6) 0.0063(6)
N4 0.0333(7) 0.0226(7) 0.0192(6) -0.0013(5) -0.0016(6) 0.0024(6)
N2 0.0371(8) 0.0227(7) 0.0206(7) 0.0008(5) -0.0021(6) 0.0047(6)
C5 0.0302(8) 0.0266(9) 0.0204(8) 0.0002(6) -0.0015(6) 0.0028(6)
C4 0.0339(9) 0.0241(8) 0.0207(7) 0.0009(6) 0.0010(6) 0.0032(6)
C3 0.0555(12) 0.0266(9) 0.0273(9) -0.0005(7) 0.0052(8) 0.0103(9)
C7 0.0352(9) 0.0236(8) 0.0230(8) 0.0001(6) -0.0033(7) 0.0028(7)
C8 0.0363(9) 0.0273(9) 0.0280(9) 0.0027(7) -0.0027(7) 0.0072(7)
C6 0.0443(11) 0.0280(9) 0.0251(9) -0.0031(7) -0.0014(7) 0.0070(8)
C2 0.0486(11) 0.0252(9) 0.0313(10) 0.0010(7) 0.0040(8) 0.0091(8)
C9 0.0404(10) 0.0325(10) 0.0319(10) 0.0013(8) -0.0044(8) 0.0055(8)
O5 0.0669(15) 0.0689(16) 0.150(3) 0.0471(17) -0.0331(17) -0.0254(13)
C10 0.0414(11) 0.0573(14) 0.0328(10) 0.0067(10) -0.0069(9) 0.0102(10)
C13 0.0517(13) 0.0320(11) 0.0444(12) 0.0051(9) -0.0080(10) 0.0018(9)
C11 0.0520(13) 0.0535(14) 0.0434(12) 0.0220(11) -0.0018(11) 0.0147(11)
O7 0.118(3) 0.191(4) 0.0742(19) -0.063(2) -0.0046(19) 0.050(3)
C12 0.0602(15) 0.0347(12) 0.0636(17) 0.0218(11) -0.0053(13) 0.0021(10)
C1 0.090(2) 0.0364(12) 0.0422(13) 0.0056(10) 0.0050(13) 0.0291(13)

loop_
_atom_type_symbol
_atom_type_description
_atom_type_scat_dispersion_real
_atom_type_scat_dispersion_imag
_atom_type_scat_source
C C 0.0033 0.0016 'International Tables Vol C Tables 4.2.6.8 and 6.1.1.4'
H H 0.0000 0.0000 'International Tables Vol C Tables 4.2.6.8 and 6.1.1.4'
N N 0.0061 0.0033 'International Tables Vol C Tables 4.2.6.8 and 6.1.1.4'
O O 0.0106 0.0060 'International Tables Vol C Tables 4.2.6.8 and 6.1.1.4'
Cl Cl 0.1484 0.1585 'International Tables Vol C Tables 4.2.6.8 and 6.1.1.4'
Cu Cu 0.3201 1.2651 'International Tables Vol C Tables 4.2.6.8 and 6.1.1.4'

loop_
_geom_angle_atom_site_label_1
_geom_angle_atom_site_label_2
_geom_angle_atom_site_label_3
_geom_angle
O2 Cu1 N2 173.00(6)
O2 Cu1 O4 95.83(7)
N2 Cu1 O4 91.03(7)
O2 Cu1 N4 82.28(6)
N2 Cu1 N4 90.98(6)
O4 Cu1 N4 175.22(7)
O7 Cl1 O8 113.7(2)
O7 Cl1 O6 111.11(19)
O8 Cl1 O6 109.91(12)
O7 Cl1 O5 106.2(3)
O8 Cl1 O5 107.83(15)
O6 Cl1 O5 107.80(16)
C6 O2 Cu1 115.45(12)
Cu1 O4 H4A 114(3)
Cu1 O4 H4B 117(2)
H4A O4 H4B 123(3)
C2 N1 N2 111.94(16)
C2 N1 H1N 127(2)
N2 N1 H1N 121(2)
C5 N3 N4 125.66(15)
C5 N3 H3N 115.5(18)
N4 N3 H3N 118.0(18)
C7 N4 N3 119.00(15)
C7 N4 Cu1 113.81(12)
N3 N4 Cu1 127.19(12)
C4 N2 N1 105.70(15)
C4 N2 Cu1 128.24(12)
N1 N2 Cu1 125.90(12)
O1 C5 N3 118.01(17)
O1 C5 C4 119.83(17)
N3 C5 C4 122.15(16)
N2 C4 C3 110.10(16)
N2 C4 C5 125.10(16)
C3 C4 C5 124.62(17)
C2 C3 C4 105.80(17)
C2 C3 H3 127.1
C4 C3 H3 127.1
N4 C7 C8 124.49(17)
N4 C7 C6 113.25(16)
C8 C7 C6 122.23(16)
C13 C8 C9 119.94(19)
C13 C8 C7 121.02(19)
C9 C8 C7 119.03(18)
O3 C6 O2 125.72(19)
O3 C6 C7 119.47(18)
O2 C6 C7 114.81(17)
N1 C2 C3 106.44(17)
N1 C2 C1 121.58(19)
C3 C2 C1 132.0(2)
C10 C9 C8 119.8(2)
C10 C9 H9 120.1
C8 C9 H9 120.1
C11 C10 C9 119.6(2)
C11 C10 H10 120.2
C9 C10 H10 120.2
C8 C13 C12 119.4(2)
C8 C13 H13 120.3
C12 C13 H13 120.3
C10 C11 C12 121.0(2)
C10 C11 H11 119.5
C12 C11 H11 119.5
C11 C12 C13 120.2(2)
C11 C12 H12 119.9
C13 C12 H12 119.9
C2 C1 H1A 109.5
C2 C1 H1B 109.5
H1A C1 H1B 109.5
C2 C1 H1C 109.5
H1A C1 H1C 109.5
H1B C1 H1C 109.5

loop_
_geom_bond_atom_site_label_1
_geom_bond_atom_site_label_2
_geom_bond_distance
Cu1 O2 1.9152(14)
Cu1 N2 1.9282(15)
Cu1 O4 1.9485(15)
Cu1 N4 1.9897(15)
Cl1 O7 1.375(3)
Cl1 O8 1.424(2)
Cl1 O6 1.4254(19)
Cl1 O5 1.431(3)
O1 C5 1.217(2)
O2 C6 1.288(2)
O4 H4A 0.95(5)
O4 H4B 0.81(3)
O3 C6 1.212(3)
N1 C2 1.341(3)
N1 N2 1.343(2)
N1 H1N 0.848(18)
N3 C5 1.360(2)
N3 N4 1.368(2)
N3 H3N 0.861(17)
N4 C7 1.287(2)
N2 C4 1.336(2)
C5 C4 1.476(2)
C4 C3 1.388(3)
C3 C2 1.377(3)
C3 H3 0.9300
C7 C8 1.474(3)
C7 C6 1.517(3)
C8 C13 1.385(3)
C8 C9 1.398(3)
C2 C1 1.490(3)
C9 C10 1.385(3)
C9 H9 0.9300
C10 C11 1.372(4)
C10 H10 0.9300
C13 C12 1.387(3)
C13 H13 0.9300
C11 C12 1.375(4)
C11 H11 0.9300
C12 H12 0.9300
C1 H1A 0.9600
C1 H1B 0.9600
C1 H1C 0.9600
